data_1010632
loop_
_publ_author_name
'Mooney, R C L'

_publ_section_title
;
The crystal structure of Ammonium chlorobromoiodide
;
_journal_coden_ASTM BAPSA6
_journal_name_full
;
Bulletin of the American Physical Society (-30,1955)
;
_journal_page_first 30
_journal_page_last 30
_journal_volume 10
_journal_year 1935
_chemical_formula_structural '(N H4) Cl Br I'
_chemical_formula_sum 'Br Cl H4 I N'
_chemical_name_systematic 'Ammonium chlorobromoiodate(I)'
_space_group_IT_number 62
_symmetry_cell_setting orthorhombic
_symmetry_Int_Tables_number 62
_symmetry_space_group_name_Hall '-P 2n 2a'
_symmetry_space_group_name_H-M 'P m c n'
_cell_angle_alpha 90
_cell_angle_beta 90
_cell_angle_gamma 90
_cell_formula_units_Z 4
_cell_length_a 6.14
_cell_length_b 8.58
_cell_length_c 10.03
_cell_volume 528.4
_cod_original_formula_sum 'H4 Br Cl I N'
_cod_database_code 1010632

loop_
_symmetry_equiv_pos_as_xyz
x,y,z
1/2-x,1/2-y,1/2+z
1/2+x,-y,-z
-x,1/2+y,1/2-z
-x,-y,-z
1/2+x,1/2+y,1/2-z
1/2-x,y,z
x,1/2-y,1/2+z

loop_
_atom_site_label
_atom_site_type_symbol
_atom_site_symmetry_multiplicity
_atom_site_Wyckoff_symbol
_atom_site_fract_x
_atom_site_fract_y
_atom_site_fract_z
_atom_site_occupancy
_atom_site_attached_hydrogens
_atom_site_calc_flag
N1 N3- 4 c 0.25 0.0278 0.3639 1. 4 d
Cl1 Cl1- 4 c 0.25 0.375 0.1806 1. 0 d
I1 I1+ 4 c 0.25 0.5611 0.375 1. 0 d
Br1 Br1- 4 c 0.25 0.736 0.5639 1. 0 d

loop_
_atom_type_symbol
_atom_type_oxidation_number
N3- -3.000
H1+ 1.000
Cl1- -1.000
I1+ 1.000
Br1- -1.000
